data_1554496
loop_
_publ_author_name
'Xu, Jianfeng'
'Peng, Jingyi'
'He, Chonglong'
'Ren, Hongjun'

_publ_section_title
;
 N-Heterocyclic carbene catalyzed chemo- and enantioselective
 cross-benzoin reaction of aldehydes with isatins
;
_journal_issue 2
_journal_name_full 'Organic Chemistry Frontiers'
_journal_page_first 172
_journal_paper_doi 10.1039/C8QO01085D
_journal_volume 6
_journal_year 2019
_chemical_absolute_configuration rm
_chemical_formula_sum 'C30 H25 N O3'
_chemical_formula_weight 447.51
_space_group_crystal_system monoclinic
_space_group_IT_number 4
_space_group_name_Hall 'P 2yb'
_space_group_name_H-M_alt 'P 1 21 1'
_atom_sites_solution_hydrogens geom
_audit_creation_method SHELXL-2018/3
_audit_update_record
;
2018-09-01 deposited with the CCDC.
2018-11-22 downloaded from the CCDC.
;
_cell_angle_alpha 90
_cell_angle_beta 112.310(4)
_cell_angle_gamma 90
_cell_formula_units_Z 2
_cell_length_a 8.5256(3)
_cell_length_b 16.9053(5)
_cell_length_c 8.9274(3)
_cell_measurement_reflns_used 2808
_cell_measurement_temperature 293(2)
_cell_measurement_theta_max 71.1340
_cell_measurement_theta_min 5.6330
_cell_volume 1190.37(8)
_computing_cell_refinement 'CrysAlisPro 1.171.39.35c (Rigaku OD, 2017)'
_computing_data_collection 'CrysAlisPro 1.171.39.35c (Rigaku OD, 2017)'
_computing_data_reduction 'CrysAlisPro 1.171.39.35c (Rigaku OD, 2017)'
_computing_structure_refinement 'SHELXL-2018/3 (Sheldrick, 2018)'
_computing_structure_solution 'SHELXL-2018/3 (Sheldrick, 2018)'
_diffrn_ambient_temperature 293(2)
_diffrn_measured_fraction_theta_full 1.000
_diffrn_measured_fraction_theta_max 1.000
_diffrn_measurement_device_type 'Xcalibur, Eos, Gemini'
_diffrn_radiation_type CuK\a
_diffrn_radiation_wavelength 1.54184
_diffrn_reflns_av_R_equivalents 0.0135
_diffrn_reflns_av_unetI/netI 0.0179
_diffrn_reflns_Laue_measured_fraction_full 1.000
_diffrn_reflns_Laue_measured_fraction_max 1.000
_diffrn_reflns_limit_h_max 9
_diffrn_reflns_limit_h_min -10
_diffrn_reflns_limit_k_max 20
_diffrn_reflns_limit_k_min -17
_diffrn_reflns_limit_l_max 10
_diffrn_reflns_limit_l_min -10
_diffrn_reflns_number 4216
_diffrn_reflns_point_group_measured_fraction_full 0.741
_diffrn_reflns_point_group_measured_fraction_max 0.741
_diffrn_reflns_theta_full 67.249
_diffrn_reflns_theta_max 67.249
_diffrn_reflns_theta_min 5.233
_diffrn_source 'fine-focus sealed X-ray tube'
_exptl_absorpt_coefficient_mu 0.638
_exptl_absorpt_correction_T_max 1.00000
_exptl_absorpt_correction_T_min 0.82241
_exptl_absorpt_correction_type multi-scan
_exptl_absorpt_process_details sadabs
_exptl_crystal_colour yellow
_exptl_crystal_density_diffrn 1.249
_exptl_crystal_description block
_exptl_crystal_F_000 472
_exptl_crystal_size_max 0.120
_exptl_crystal_size_mid 0.110
_exptl_crystal_size_min 0.110
_refine_diff_density_max 0.176
_refine_diff_density_min -0.125
_refine_diff_density_rms 0.030
_refine_ls_abs_structure_details
;
 Flack x determined using 911 quotients [(I+)-(I-)]/[(I+)+(I-)]
 (Parsons, Flack and Wagner, Acta Cryst. B69 (2013) 249-259).
;
_refine_ls_abs_structure_Flack 0.08(13)
_refine_ls_extinction_coef 0.0103(11)
_refine_ls_extinction_expression Fc^*^=kFc[1+0.001xFc^2^\l^3^/sin(2\q)]^-1/4^
_refine_ls_extinction_method 'SHELXL-2018/3 (Sheldrick 2018)'
_refine_ls_goodness_of_fit_ref 1.045
_refine_ls_hydrogen_treatment constr
_refine_ls_matrix_type full
_refine_ls_number_parameters 310
_refine_ls_number_reflns 3161
_refine_ls_number_restraints 1
_refine_ls_restrained_S_all 1.045
_refine_ls_R_factor_all 0.0359
_refine_ls_R_factor_gt 0.0348
_refine_ls_shift/su_max 0.000
_refine_ls_shift/su_mean 0.000
_refine_ls_structure_factor_coef Fsqd
_refine_ls_weighting_details 'w=1/[\s^2^(Fo^2^)+(0.0601P)^2^+0.1634P] where P=(Fo^2^+2Fc^2^)/3'
_refine_ls_weighting_scheme calc
_refine_ls_wR_factor_gt 0.0962
_refine_ls_wR_factor_ref 0.0974
_reflns_Friedel_coverage 0.430
_reflns_Friedel_fraction_full 0.463
_reflns_Friedel_fraction_max 0.463
_reflns_number_gt 3081
_reflns_number_total 3161
_reflns_threshold_expression 'I > 2\s(I)'
_cod_data_source_file c8qo01085d2.cif
_cod_data_source_block exp_9466
_cod_original_sg_symbol_H-M 'P 21'
_cod_database_code 1554496
_shelx_shelxl_version_number 2018/3
_shelx_space_group_comment
;
The symmetry employed for this shelxl refinement is uniquely defined
by the following loop, which should always be used as a source of
symmetry information in preference to the above space-group names.
They are only intended as comments.
;
_shelx_estimated_absorpt_t_min 0.927
_shelx_estimated_absorpt_t_max 0.933

loop_
_space_group_symop_operation_xyz
'x, y, z'
'-x, y+1/2, -z'

loop_
_atom_site_label
_atom_site_type_symbol
_atom_site_fract_x
_atom_site_fract_y
_atom_site_fract_z
_atom_site_U_iso_or_equiv
_atom_site_adp_type
_atom_site_occupancy
_atom_site_site_symmetry_order
_atom_site_calc_flag
_atom_site_refinement_flags_posn
_atom_site_refinement_flags_adp
N1 N 0.1573(2) 0.62839(12) 0.6959(2) 0.0368(4) Uani 1 1 d . .
O1 O 0.1799(4) 0.58728(16) 0.9516(3) 0.0897(9) Uani 1 1 d . .
O2 O 0.1637(4) 0.43596(15) 0.8008(3) 0.0770(7) Uani 1 1 d . .
H2 H 0.212093 0.414963 0.889266 0.116 Uiso 1 1 calc R U
O3 O 0.4792(5) 0.4287(3) 0.9801(5) 0.1289(14) Uani 1 1 d . .
C1 C 0.3299(3) 0.75508(16) 0.6181(3) 0.0468(6) Uani 1 1 d . .
H1 H 0.374193 0.704096 0.634982 0.056 Uiso 1 1 calc R U
C2 C 0.4188(4) 0.8156(2) 0.5811(4) 0.0614(8) Uani 1 1 d . .
H2A H 0.521725 0.804770 0.571935 0.074 Uiso 1 1 calc R U
C3 C 0.3568(4) 0.8913(2) 0.5580(5) 0.0697(9) Uani 1 1 d . .
H3 H 0.416350 0.931372 0.531435 0.084 Uiso 1 1 calc R U
C4 C 0.2051(4) 0.90783(19) 0.5741(4) 0.0640(8) Uani 1 1 d . .
H4 H 0.162807 0.959166 0.559698 0.077 Uiso 1 1 calc R U
C5 C 0.1175(3) 0.84794(16) 0.6117(4) 0.0507(6) Uani 1 1 d . .
H5 H 0.017127 0.859626 0.625218 0.061 Uiso 1 1 calc R U
C6 C 0.1753(3) 0.77023(15) 0.6299(3) 0.0390(5) Uani 1 1 d . .
C7 C 0.0703(3) 0.70688(14) 0.6758(3) 0.0371(5) Uani 1 1 d . .
C8 C -0.1096(3) 0.69389(15) 0.5449(3) 0.0389(5) Uani 1 1 d . .
C9 C -0.1813(3) 0.74167(18) 0.4095(3) 0.0476(6) Uani 1 1 d . .
H9 H -0.120642 0.784495 0.394118 0.057 Uiso 1 1 calc R U
C10 C -0.3425(3) 0.7261(2) 0.2972(4) 0.0610(8) Uani 1 1 d . .
H10 H -0.387882 0.758295 0.206373 0.073 Uiso 1 1 calc R U
C11 C -0.4362(3) 0.6643(2) 0.3172(4) 0.0629(8) Uani 1 1 d . .
H11 H -0.544354 0.654332 0.241084 0.076 Uiso 1 1 calc R U
C12 C -0.3667(4) 0.61687(18) 0.4533(4) 0.0603(7) Uani 1 1 d . .
H12 H -0.429942 0.575412 0.470018 0.072 Uiso 1 1 calc R U
C13 C -0.2050(3) 0.63058(17) 0.5639(4) 0.0503(6) Uani 1 1 d . .
H13 H -0.158813 0.597091 0.652488 0.060 Uiso 1 1 calc R U
C14 C 0.0620(3) 0.73591(15) 0.8378(3) 0.0422(5) Uani 1 1 d . .
C15 C -0.0869(4) 0.7445(2) 0.8609(4) 0.0570(7) Uani 1 1 d . .
H15 H -0.188639 0.729718 0.779483 0.068 Uiso 1 1 calc R U
C16 C -0.0871(5) 0.7754(2) 1.0059(5) 0.0739(10) Uani 1 1 d . .
H16 H -0.189050 0.780745 1.020225 0.089 Uiso 1 1 calc R U
C17 C 0.0605(5) 0.7979(2) 1.1267(4) 0.0671(8) Uani 1 1 d . .
H17 H 0.059981 0.817678 1.223676 0.081 Uiso 1 1 calc R U
C18 C 0.2085(4) 0.7908(2) 1.1033(4) 0.0669(9) Uani 1 1 d . .
H18 H 0.309580 0.806581 1.184515 0.080 Uiso 1 1 calc R U
C19 C 0.2107(3) 0.7606(2) 0.9607(3) 0.0594(8) Uani 1 1 d . .
H19 H 0.313022 0.756690 0.946594 0.071 Uiso 1 1 calc R U
C20 C 0.1728(3) 0.58696(14) 0.5626(3) 0.0351(5) Uani 1 1 d . .
C21 C 0.1349(3) 0.61197(17) 0.4060(3) 0.0434(5) Uani 1 1 d . .
H21 H 0.092700 0.662539 0.373606 0.052 Uiso 1 1 calc R U
C22 C 0.1612(3) 0.5596(2) 0.2974(3) 0.0526(7) Uani 1 1 d . .
H22 H 0.134706 0.575496 0.190895 0.063 Uiso 1 1 calc R U
C23 C 0.2251(3) 0.48520(19) 0.3437(4) 0.0560(7) Uani 1 1 d . .
H23 H 0.242592 0.451475 0.269200 0.067 Uiso 1 1 calc R U
C24 C 0.2634(3) 0.46035(16) 0.5012(4) 0.0496(6) Uani 1 1 d . .
H24 H 0.306148 0.409844 0.533406 0.060 Uiso 1 1 calc R U
C25 C 0.2373(3) 0.51163(15) 0.6099(3) 0.0382(5) Uani 1 1 d . .
C26 C 0.2627(3) 0.49900(15) 0.7830(3) 0.0454(6) Uani 1 1 d . .
C27 C 0.1961(3) 0.57749(17) 0.8253(3) 0.0475(6) Uani 1 1 d . .
C28 C 0.4471(4) 0.4867(2) 0.8950(4) 0.0672(9) Uani 1 1 d . .
C29 C 0.5757(5) 0.5455(4) 0.8938(6) 0.1016(15) Uani 1 1 d . .
H29A H 0.568703 0.551105 0.783338 0.122 Uiso 1 1 calc R U
H29B H 0.546257 0.596207 0.926751 0.122 Uiso 1 1 calc R U
C30 C 0.7523(7) 0.5277(6) 0.9972(11) 0.179(4) Uani 1 1 d . .
H30A H 0.762772 0.524000 1.107950 0.268 Uiso 1 1 calc R U
H30B H 0.824636 0.569099 0.987007 0.268 Uiso 1 1 calc R U
H30C H 0.784964 0.478336 0.964422 0.268 Uiso 1 1 calc R U

loop_
_atom_site_aniso_label
_atom_site_aniso_U_11
_atom_site_aniso_U_22
_atom_site_aniso_U_33
_atom_site_aniso_U_23
_atom_site_aniso_U_13
_atom_site_aniso_U_12
N1 0.0421(9) 0.0419(11) 0.0301(9) 0.0039(8) 0.0179(7) 0.0042(8)
O1 0.161(3) 0.0787(17) 0.0556(13) 0.0253(12) 0.0703(16) 0.0457(17)
O2 0.1002(18) 0.0577(14) 0.0851(17) 0.0150(12) 0.0487(14) -0.0153(12)
O3 0.107(2) 0.125(3) 0.126(3) 0.075(2) 0.012(2) 0.031(2)
C1 0.0390(12) 0.0463(14) 0.0550(14) 0.0016(11) 0.0178(10) 0.0022(10)
C2 0.0428(14) 0.0625(19) 0.083(2) 0.0009(16) 0.0286(14) -0.0074(13)
C3 0.0599(18) 0.055(2) 0.098(3) 0.0083(17) 0.0340(17) -0.0138(14)
C4 0.0562(16) 0.0415(15) 0.091(2) 0.0075(15) 0.0243(15) 0.0004(12)
C5 0.0439(13) 0.0463(14) 0.0627(16) 0.0050(12) 0.0212(12) 0.0066(11)
C6 0.0353(11) 0.0430(13) 0.0371(11) 0.0028(9) 0.0119(9) 0.0022(9)
C7 0.0368(11) 0.0416(12) 0.0348(11) 0.0051(9) 0.0159(9) 0.0067(9)
C8 0.0369(11) 0.0426(13) 0.0397(12) -0.0015(9) 0.0174(9) 0.0022(9)
C9 0.0377(12) 0.0597(16) 0.0457(13) 0.0083(12) 0.0161(10) 0.0028(11)
C10 0.0463(14) 0.081(2) 0.0513(16) 0.0097(14) 0.0132(12) 0.0086(14)
C11 0.0379(13) 0.075(2) 0.0642(18) -0.0096(15) 0.0060(12) -0.0026(13)
C12 0.0471(15) 0.0465(16) 0.083(2) -0.0054(14) 0.0198(14) -0.0081(12)
C13 0.0477(14) 0.0433(14) 0.0581(15) 0.0034(12) 0.0179(12) -0.0008(11)
C14 0.0482(12) 0.0427(13) 0.0408(12) 0.0022(10) 0.0227(10) 0.0067(10)
C15 0.0529(14) 0.0680(17) 0.0578(16) -0.0126(14) 0.0297(12) -0.0011(13)
C16 0.073(2) 0.088(2) 0.080(2) -0.0167(19) 0.0507(19) 0.0059(18)
C17 0.091(2) 0.067(2) 0.0528(16) -0.0112(15) 0.0378(16) 0.0111(17)
C18 0.0678(18) 0.084(2) 0.0443(15) -0.0128(14) 0.0164(13) 0.0090(16)
C19 0.0476(14) 0.086(2) 0.0453(14) -0.0052(14) 0.0186(11) 0.0113(14)
C20 0.0301(9) 0.0426(12) 0.0343(11) -0.0011(9) 0.0141(8) -0.0027(9)
C21 0.0430(12) 0.0556(15) 0.0338(11) 0.0017(10) 0.0172(9) 0.0002(10)
C22 0.0432(13) 0.082(2) 0.0359(12) -0.0074(12) 0.0191(10) -0.0069(13)
C23 0.0487(14) 0.071(2) 0.0551(15) -0.0253(14) 0.0271(12) -0.0088(13)
C24 0.0453(13) 0.0412(13) 0.0685(17) -0.0102(12) 0.0287(12) -0.0032(11)
C25 0.0320(10) 0.0417(12) 0.0425(12) -0.0007(10) 0.0158(9) -0.0030(9)
C26 0.0503(13) 0.0402(14) 0.0504(14) 0.0080(11) 0.0242(11) 0.0014(11)
C27 0.0599(14) 0.0512(15) 0.0376(12) 0.0096(11) 0.0254(11) 0.0103(12)
C28 0.0643(18) 0.074(2) 0.0570(17) 0.0143(15) 0.0163(14) 0.0195(16)
C29 0.063(2) 0.135(4) 0.091(3) 0.014(3) 0.0113(19) -0.011(2)
C30 0.067(3) 0.219(9) 0.200(8) 0.061(7) -0.005(4) -0.025(4)

loop_
_atom_type_symbol
_atom_type_description
_atom_type_scat_dispersion_real
_atom_type_scat_dispersion_imag
_atom_type_scat_source
C C 0.0181 0.0091 'International Tables Vol C Tables 4.2.6.8 and 6.1.1.4'
H H 0.0000 0.0000 'International Tables Vol C Tables 4.2.6.8 and 6.1.1.4'
N N 0.0311 0.0180 'International Tables Vol C Tables 4.2.6.8 and 6.1.1.4'
O O 0.0492 0.0322 'International Tables Vol C Tables 4.2.6.8 and 6.1.1.4'

loop_
_geom_angle_atom_site_label_1
_geom_angle_atom_site_label_2
_geom_angle_atom_site_label_3
_geom_angle
C27 N1 C20 108.9(2)
C27 N1 C7 127.24(19)
C20 N1 C7 122.18(18)
C6 C1 C2 120.2(3)
C3 C2 C1 120.7(3)
C2 C3 C4 119.7(3)
C5 C4 C3 119.5(3)
C4 C5 C6 121.6(2)
C1 C6 C5 118.1(2)
C1 C6 C7 123.7(2)
C5 C6 C7 118.0(2)
N1 C7 C6 109.58(17)
N1 C7 C8 105.55(19)
C6 C7 C8 113.88(18)
N1 C7 C14 111.33(18)
C6 C7 C14 105.25(19)
C8 C7 C14 111.37(18)
C9 C8 C13 117.9(2)
C9 C8 C7 123.8(2)
C13 C8 C7 118.3(2)
C10 C9 C8 120.6(3)
C11 C10 C9 121.3(3)
C10 C11 C12 118.7(3)
C13 C12 C11 120.6(3)
C12 C13 C8 121.0(3)
C15 C14 C19 118.0(2)
C15 C14 C7 123.1(2)
C19 C14 C7 118.7(2)
C14 C15 C16 120.5(3)
C17 C16 C15 120.8(3)
C18 C17 C16 119.0(3)
C17 C18 C19 120.9(3)
C18 C19 C14 120.9(3)
C21 C20 C25 120.3(2)
C21 C20 N1 129.4(2)
C25 C20 N1 110.36(19)
C20 C21 C22 118.3(3)
C23 C22 C21 121.6(3)
C22 C23 C24 119.9(2)
C25 C24 C23 119.0(3)
C24 C25 C20 120.9(2)
C24 C25 C26 129.7(2)
C20 C25 C26 109.3(2)
O2 C26 C25 111.6(2)
O2 C26 C28 109.7(2)
C25 C26 C28 114.0(2)
O2 C26 C27 109.4(2)
C25 C26 C27 102.0(2)
C28 C26 C27 109.8(2)
O1 C27 N1 128.8(3)
O1 C27 C26 122.2(2)
N1 C27 C26 109.0(2)
O3 C28 C29 123.9(4)
O3 C28 C26 117.1(4)
C29 C28 C26 119.1(3)
C30 C29 C28 116.3(5)

loop_
_geom_bond_atom_site_label_1
_geom_bond_atom_site_label_2
_geom_bond_distance
N1 C27 1.376(3)
N1 C20 1.430(3)
N1 C7 1.497(3)
O1 C27 1.199(3)
O2 C26 1.405(3)
O3 C28 1.207(5)
C1 C6 1.386(3)
C1 C2 1.386(4)
C2 C3 1.369(5)
C3 C4 1.383(5)
C4 C5 1.373(4)
C5 C6 1.391(4)
C6 C7 1.547(3)
C7 C8 1.551(3)
C7 C14 1.554(3)
C8 C9 1.388(4)
C8 C13 1.393(4)
C9 C10 1.384(4)
C10 C11 1.367(5)
C11 C12 1.387(5)
C12 C13 1.377(4)
C14 C15 1.369(4)
C14 C19 1.389(4)
C15 C16 1.396(4)
C16 C17 1.364(5)
C17 C18 1.361(5)
C18 C19 1.378(4)
C20 C21 1.376(3)
C20 C25 1.388(4)
C21 C22 1.393(4)
C22 C23 1.370(5)
C23 C24 1.382(4)
C24 C25 1.381(4)
C25 C26 1.492(3)
C26 C28 1.524(4)
C26 C27 1.545(4)
C28 C29 1.483(6)
C29 C30 1.467(7)
